data_7715682
loop_
_publ_author_name
'Ghosh, Moushakhi'
'Parvin, Nasrina'
'Panwaria, Prakash'
'Tothadi, Srinu'
'Bakthavatsalam, Rangarajan'
'Therambram, Arshad'
'Khan, Shabana'

_publ_section_title
;
 Diverse structural reactivity patterns of a POCOP ligand with coinage
 metals.
;
_journal_issue 18
_journal_name_full 'Dalton transactions (Cambridge, England : 2003)'
_journal_page_first 7763
_journal_page_last 7774
_journal_paper_doi 10.1039/d3dt03921h
_journal_volume 53
_journal_year 2024
_chemical_formula_moiety 'C38 H40 Au2 Cl2 O2 P2, C4 H8 O'
_chemical_formula_sum 'C42 H48 Au2 Cl2 O3 P2'
_chemical_formula_weight 1127.57
_space_group_crystal_system monoclinic
_space_group_IT_number 14
_space_group_name_Hall '-P 2yn'
_space_group_name_H-M_alt 'P 1 21/n 1'
_atom_sites_solution_hydrogens geom
_audit_creation_date 2022-03-22
_audit_creation_method
;
Olex2 1.2
(compiled 2018.05.29 svn.r3508 for OlexSys, GUI svn.r5506)
;
_audit_update_record
;
2023-02-26 deposited with the CCDC.	2024-04-02 downloaded from the CCDC.
;
_cell_angle_alpha 90
_cell_angle_beta 96.918(13)
_cell_angle_gamma 90
_cell_formula_units_Z 8
_cell_length_a 21.921(9)
_cell_length_b 16.939(7)
_cell_length_c 24.632(9)
_cell_measurement_reflns_used 8957
_cell_measurement_temperature 100
_cell_measurement_theta_max 28.39
_cell_measurement_theta_min 2.40
_cell_volume 9080(6)
_computing_cell_refinement 'SAINT V8.40A (?, 2016)'
_computing_data_reduction 'SAINT V8.40A (?, 2016)'
_computing_molecular_graphics 'Olex2 (Dolomanov et al., 2009)'
_computing_publication_material 'Olex2 (Dolomanov et al., 2009)'
_computing_structure_refinement 'ShelXL (Sheldrick, 2015)'
_computing_structure_solution 'SHELXT 2014/5 (Sheldrick, 2014)'
_diffrn_ambient_temperature 100
_diffrn_measured_fraction_theta_full 0.999
_diffrn_measured_fraction_theta_max 0.999
_diffrn_measurement_device_type 'Bruker APEX-II CCD'
_diffrn_measurement_method '\f and \w scans'
_diffrn_radiation_type MoK\a
_diffrn_radiation_wavelength 0.71073
_diffrn_reflns_av_R_equivalents 0.1064
_diffrn_reflns_av_unetI/netI 0.0412
_diffrn_reflns_Laue_measured_fraction_full 0.999
_diffrn_reflns_Laue_measured_fraction_max 0.999
_diffrn_reflns_limit_h_max 26
_diffrn_reflns_limit_h_min -26
_diffrn_reflns_limit_k_max 20
_diffrn_reflns_limit_k_min -20
_diffrn_reflns_limit_l_max 29
_diffrn_reflns_limit_l_min -29
_diffrn_reflns_number 248168
_diffrn_reflns_point_group_measured_fraction_full 0.999
_diffrn_reflns_point_group_measured_fraction_max 0.999
_diffrn_reflns_theta_full 25.242
_diffrn_reflns_theta_max 25.250
_diffrn_reflns_theta_min 2.173
_diffrn_standards_number 0
_exptl_absorpt_coefficient_mu 6.677
_exptl_absorpt_correction_T_max 0.7457
_exptl_absorpt_correction_T_min 0.4583
_exptl_absorpt_correction_type multi-scan
_exptl_absorpt_process_details
'SADABS-2016/2 (Bruker,2016/2) was used for absorption correction. wR2(int) was 0.1343 before and 0.0759 after correction. The Ratio of minimum to maximum transmission is 0.6146. The \l/2 correction factor is Not present.'
_exptl_crystal_colour colourless
_exptl_crystal_colour_primary colourless
_exptl_crystal_density_diffrn 1.650
_exptl_crystal_description block
_exptl_crystal_F_000 4368
_exptl_crystal_size_max 0.31
_exptl_crystal_size_mid 0.24
_exptl_crystal_size_min 0.07
_refine_diff_density_max 1.847
_refine_diff_density_min -1.387
_refine_diff_density_rms 0.159
_refine_ls_extinction_method none
_refine_ls_goodness_of_fit_ref 1.017
_refine_ls_hydrogen_treatment constr
_refine_ls_matrix_type full
_refine_ls_number_parameters 931
_refine_ls_number_reflns 16446
_refine_ls_number_restraints 0
_refine_ls_restrained_S_all 1.017
_refine_ls_R_factor_all 0.0574
_refine_ls_R_factor_gt 0.0358
_refine_ls_shift/su_max 0.001
_refine_ls_shift/su_mean 0.000
_refine_ls_structure_factor_coef Fsqd
_refine_ls_weighting_details 'w=1/[\s^2^(Fo^2^)+(0.0202P)^2^+80.9639P] where P=(Fo^2^+2Fc^2^)/3'
_refine_ls_weighting_scheme calc
_refine_ls_wR_factor_gt 0.0709
_refine_ls_wR_factor_ref 0.0808
_reflns_Friedel_coverage 0.000
_reflns_number_gt 12689
_reflns_number_total 16446
_reflns_threshold_expression 'I > 2\s(I)'
_cod_data_source_file d3dt03921h2.cif
_cod_data_source_block platon_pl
_cod_depositor_comments
;
Adding full bibliography for 7715672--7715682.cif.

2024-09-24
Z value and formula fixed to values more according to usual
chemical conventions.                 miguel
;
_cod_original_formula_sum 'C84 H96 Au4 Cl4 O6 P4'
_cod_original_formula_weight 2255.15
_cod_original_formula_moiety '2(C38 H40 Au2 Cl2 O2 P2), 2(C4 H8 O)'
_cod_original_formula_units_Z 4
_cod_database_code 7715682
_shelx_shelxl_version_number 2018/3
_shelx_space_group_comment
;
The symmetry employed for this shelxl refinement is uniquely defined
by the following loop, which should always be used as a source of
symmetry information in preference to the above space-group names.
They are only intended as comments.
;
_shelx_estimated_absorpt_t_max 0.652
_shelx_estimated_absorpt_t_min 0.231
_olex2_refinement_description
;
1. Fixed Uiso
 At 1.2 times of:
  All C(H) groups, All C(H,H) groups
 At 1.5 times of:
  All C(H,H,H) groups
2.a Secondary CH2 refined with riding coordinates:
 C85(H85A,H85B), C86(H86A,H86B), C88(H88A,H88B), C87(H87A,H87B), C5(H5A,H5B),
 C79(H79A,H79B), C80(H80A,H80B), C82(H82A,H82B)
2.b Aromatic/amide H refined with riding coordinates:
 C3(H3), C6(H6), C18(H18), C19(H19), C20(H20), C21(H21), C22(H22), C24(H24),
 C25(H25), C26(H26), C27(H27), C28(H28), C30(H30), C31(H31), C32(H32), C33(H33),
  C34(H34), C36(H36), C37(H37), C38(H38), C39(H39), C40(H40), C41(H41),
 C44(H44), C56(H56), C57(H57), C58(H58), C59(H59), C60(H60), C62(H62), C63(H63),
  C64(H64), C65(H65), C66(H66), C68(H68), C69(H69), C70(H70), C71(H71),
 C72(H72), C74(H74), C75(H75), C76(H76), C77(H77), C78(H78)
2.c Idealised Me refined as rotating group:
 C10(H10A,H10B,H10C), C11(H11A,H11B,H11C), C12(H12A,H12B,H12C), C14(H14A,H14B,
 H14C), C15(H15A,H15B,H15C), C16(H16A,H16B,H16C), C48(H48A,H48B,H48C), C49(H49A,
 H49B,H49C), C50(H50A,H50B,H50C), C52(H52A,H52B,H52C), C53(H53A,H53B,H53C),
 C54(H54A,H54B,H54C)
;
_olex2_submission_special_instructions 'No special instructions were received'

loop_
_space_group_symop_operation_xyz
'x, y, z'
'-x+1/2, y+1/2, -z+1/2'
'-x, -y, -z'
'x-1/2, -y-1/2, z-1/2'

loop_
_atom_site_label
_atom_site_type_symbol
_atom_site_fract_x
_atom_site_fract_y
_atom_site_fract_z
_atom_site_U_iso_or_equiv
_atom_site_adp_type
_atom_site_occupancy
_atom_site_site_symmetry_order
_atom_site_calc_flag
_atom_site_refinement_flags_posn
_atom_site_refinement_flags_adp
_atom_site_refinement_flags_occupancy
_atom_site_disorder_assembly
_atom_site_disorder_group
Au1 Au 0.52053(2) 0.15246(2) 0.34532(2) 0.01947(6) Uani 1 1 d . . . . .
Au2 Au 0.25585(2) 0.12698(2) 0.41451(2) 0.02148(7) Uani 1 1 d . . . . .
Cl4 Cl 0.58696(8) 0.24941(10) 0.37849(7) 0.0296(4) Uani 1 1 d . . . . .
Cl3 Cl 0.19519(9) 0.02430(11) 0.38082(8) 0.0363(4) Uani 1 1 d . . . . .
P1 P 0.45277(7) 0.06116(10) 0.31455(6) 0.0165(3) Uani 1 1 d . . . . .
P2 P 0.31151(7) 0.23036(9) 0.44615(6) 0.0140(3) Uani 1 1 d . . . . .
O1 O 0.39394(19) 0.0954(2) 0.27456(16) 0.0178(9) Uani 1 1 d . . . . .
O2 O 0.32952(19) 0.2891(2) 0.39831(16) 0.0156(9) Uani 1 1 d . . . . .
C3 C 0.3615(3) 0.1931(4) 0.3359(2) 0.0175(14) Uani 1 1 d . . . . .
H3 H 0.377670 0.161580 0.366142 0.021 Uiso 1 1 calc R . . . .
C4 C 0.3664(3) 0.1682(3) 0.2827(2) 0.0151(13) Uani 1 1 d . . . . .
C1 C 0.3430(3) 0.2132(4) 0.2375(2) 0.0151(13) Uani 1 1 d . . . . .
C6 C 0.3149(3) 0.2842(4) 0.2494(2) 0.0161(13) Uani 1 1 d . . . . .
H6 H 0.299412 0.316433 0.219327 0.019 Uiso 1 1 calc R . . . .
C7 C 0.3075(3) 0.3117(4) 0.3012(2) 0.0158(13) Uani 1 1 d . . . . .
C8 C 0.3325(3) 0.2646(4) 0.3443(2) 0.0136(13) Uani 1 1 d . . . . .
C9 C 0.2774(3) 0.3914(4) 0.3102(2) 0.0182(14) Uani 1 1 d . . . . .
C10 C 0.2219(3) 0.3808(4) 0.3435(3) 0.0275(16) Uani 1 1 d . . . . .
H10A H 0.192844 0.342790 0.324862 0.041 Uiso 1 1 calc GR . . . .
H10B H 0.201257 0.431724 0.346392 0.041 Uiso 1 1 calc GR . . . .
H10C H 0.236597 0.361302 0.380196 0.041 Uiso 1 1 calc GR . . . .
C11 C 0.3239(3) 0.4483(4) 0.3404(3) 0.0273(16) Uani 1 1 d . . . . .
H11A H 0.335830 0.428933 0.377706 0.041 Uiso 1 1 calc GR . . . .
H11B H 0.305322 0.500715 0.341911 0.041 Uiso 1 1 calc GR . . . .
H11C H 0.360352 0.451542 0.321089 0.041 Uiso 1 1 calc GR . . . .
C12 C 0.2518(3) 0.4296(4) 0.2553(2) 0.0210(14) Uani 1 1 d . . . . .
H12A H 0.285649 0.439939 0.233644 0.031 Uiso 1 1 calc GR . . . .
H12B H 0.231393 0.479407 0.262279 0.031 Uiso 1 1 calc GR . . . .
H12C H 0.222194 0.393737 0.235136 0.031 Uiso 1 1 calc GR . . . .
C13 C 0.3492(3) 0.1882(4) 0.1779(3) 0.0270(16) Uani 1 1 d . . . . .
C14 C 0.3170(4) 0.1085(4) 0.1659(3) 0.0341(19) Uani 1 1 d . . . . .
H14A H 0.336281 0.068503 0.191129 0.051 Uiso 1 1 calc GR . . . .
H14B H 0.320870 0.092668 0.128162 0.051 Uiso 1 1 calc GR . . . .
H14C H 0.273461 0.113377 0.170661 0.051 Uiso 1 1 calc GR . . . .
C15 C 0.4169(4) 0.1819(4) 0.1697(3) 0.0332(18) Uani 1 1 d . . . . .
H15A H 0.437219 0.232759 0.178255 0.050 Uiso 1 1 calc GR . . . .
H15B H 0.420451 0.167961 0.131559 0.050 Uiso 1 1 calc GR . . . .
H15C H 0.436673 0.141092 0.193913 0.050 Uiso 1 1 calc GR . . . .
C16 C 0.3188(4) 0.2480(4) 0.1366(3) 0.0360(19) Uani 1 1 d . . . . .
H16A H 0.275132 0.252962 0.141204 0.054 Uiso 1 1 calc GR . . . .
H16B H 0.322771 0.229910 0.099423 0.054 Uiso 1 1 calc GR . . . .
H16C H 0.338892 0.299415 0.142787 0.054 Uiso 1 1 calc GR . . . .
C17 C 0.4200(3) 0.0120(4) 0.3693(3) 0.0209(14) Uani 1 1 d . . . . .
C18 C 0.3710(4) -0.0389(5) 0.3581(3) 0.050(2) Uani 1 1 d . . . . .
H18 H 0.356319 -0.051081 0.321188 0.060 Uiso 1 1 calc R . . . .
C19 C 0.3431(4) -0.0723(6) 0.4000(4) 0.064(3) Uani 1 1 d . . . . .
H19 H 0.309419 -0.107270 0.391631 0.076 Uiso 1 1 calc R . . . .
C20 C 0.3635(5) -0.0556(5) 0.4532(4) 0.052(3) Uani 1 1 d . . . . .
H20 H 0.343282 -0.077356 0.481806 0.063 Uiso 1 1 calc R . . . .
C21 C 0.4133(6) -0.0075(5) 0.4652(3) 0.060(3) Uani 1 1 d . . . . .
H21 H 0.428680 0.002748 0.502266 0.072 Uiso 1 1 calc R . . . .
C22 C 0.4414(4) 0.0266(4) 0.4234(3) 0.042(2) Uani 1 1 d . . . . .
H22 H 0.475782 0.060332 0.432096 0.050 Uiso 1 1 calc R . . . .
C23 C 0.4775(3) -0.0131(4) 0.2700(3) 0.0210(15) Uani 1 1 d . . . . .
C24 C 0.4381(4) -0.0498(5) 0.2298(4) 0.056(3) Uani 1 1 d . . . . .
H24 H 0.395914 -0.035643 0.224713 0.067 Uiso 1 1 calc R . . . .
C25 C 0.4597(4) -0.1071(6) 0.1969(4) 0.061(3) Uani 1 1 d . . . . .
H25 H 0.432311 -0.132109 0.169340 0.073 Uiso 1 1 calc R . . . .
C26 C 0.5206(4) -0.1278(5) 0.2043(3) 0.040(2) Uani 1 1 d . . . . .
H26 H 0.535415 -0.167054 0.181642 0.048 Uiso 1 1 calc R . . . .
C27 C 0.5602(3) -0.0920(4) 0.2443(3) 0.0326(17) Uani 1 1 d . . . . .
H27 H 0.602188 -0.107068 0.249752 0.039 Uiso 1 1 calc R . . . .
C28 C 0.5389(3) -0.0341(4) 0.2765(3) 0.0272(16) Uani 1 1 d . . . . .
H28 H 0.566649 -0.008470 0.303476 0.033 Uiso 1 1 calc R . . . .
C29 C 0.3844(3) 0.2105(4) 0.4856(2) 0.0187(14) Uani 1 1 d . . . . .
C30 C 0.3863(3) 0.1665(4) 0.5336(3) 0.0263(16) Uani 1 1 d . . . . .
H30 H 0.349207 0.146989 0.544949 0.032 Uiso 1 1 calc R . . . .
C31 C 0.4414(3) 0.1512(4) 0.5647(3) 0.0309(17) Uani 1 1 d . . . . .
H31 H 0.442281 0.121818 0.597686 0.037 Uiso 1 1 calc R . . . .
C32 C 0.4956(3) 0.1784(4) 0.5481(3) 0.0315(18) Uani 1 1 d . . . . .
H32 H 0.533553 0.167799 0.569762 0.038 Uiso 1 1 calc R . . . .
C33 C 0.4951(3) 0.2211(5) 0.5001(3) 0.0325(18) Uani 1 1 d . . . . .
H33 H 0.532496 0.238876 0.488508 0.039 Uiso 1 1 calc R . . . .
C34 C 0.4388(3) 0.2377(4) 0.4689(3) 0.0226(15) Uani 1 1 d . . . . .
H34 H 0.437915 0.267747 0.436199 0.027 Uiso 1 1 calc R . . . .
C35 C 0.2723(3) 0.2982(4) 0.4864(2) 0.0161(13) Uani 1 1 d . . . . .
C36 C 0.2090(3) 0.2915(4) 0.4861(3) 0.0222(15) Uani 1 1 d . . . . .
H36 H 0.187531 0.249639 0.466590 0.027 Uiso 1 1 calc R . . . .
C37 C 0.1775(3) 0.3452(4) 0.5138(3) 0.0298(17) Uani 1 1 d . . . . .
H37 H 0.134398 0.339542 0.514154 0.036 Uiso 1 1 calc R . . . .
C38 C 0.2081(3) 0.4077(4) 0.5414(3) 0.0304(17) Uani 1 1 d . . . . .
H38 H 0.185930 0.445076 0.560021 0.037 Uiso 1 1 calc R . . . .
C39 C 0.2712(3) 0.4156(4) 0.5417(2) 0.0235(15) Uani 1 1 d . . . . .
H39 H 0.292137 0.458462 0.560498 0.028 Uiso 1 1 calc R . . . .
C40 C 0.3039(3) 0.3607(4) 0.5143(2) 0.0203(14) Uani 1 1 d . . . . .
H40 H 0.347146 0.365663 0.514653 0.024 Uiso 1 1 calc R . . . .
Au3 Au 0.78749(2) 0.62097(2) 0.08257(2) 0.02319(7) Uani 1 1 d . . . . .
Au4 Au 0.50138(2) 0.65583(2) 0.11721(2) 0.02100(7) Uani 1 1 d . . . . .
Cl1 Cl 0.84574(10) 0.51291(12) 0.11109(9) 0.0470(5) Uani 1 1 d . . . . .
Cl2 Cl 0.44055(9) 0.75552(10) 0.07944(7) 0.0346(4) Uani 1 1 d . . . . .
P3 P 0.73074(8) 0.72373(9) 0.05195(6) 0.0158(3) Uani 1 1 d . . . . .
P4 P 0.56133(7) 0.55953(9) 0.15380(6) 0.0153(3) Uani 1 1 d . . . . .
O4 O 0.7112(2) 0.7845(2) 0.09820(16) 0.0193(10) Uani 1 1 d . . . . .
O3 O 0.61506(18) 0.5886(2) 0.20075(16) 0.0154(9) Uani 1 1 d . . . . .
C41 C 0.6628(3) 0.6875(4) 0.1503(2) 0.0169(13) Uani 1 1 d . . . . .
H41 H 0.654480 0.655936 0.118343 0.020 Uiso 1 1 calc R . . . .
C42 C 0.6442(3) 0.6624(3) 0.1991(2) 0.0141(13) Uani 1 1 d . . . . .
C43 C 0.6559(3) 0.7067(3) 0.2471(2) 0.0143(13) Uani 1 1 d . . . . .
C44 C 0.6872(3) 0.7771(3) 0.2422(2) 0.0130(12) Uani 1 1 d . . . . .
H44 H 0.695970 0.808182 0.274328 0.016 Uiso 1 1 calc R . . . .
C45 C 0.7069(3) 0.8063(3) 0.1938(2) 0.0133(13) Uani 1 1 d . . . . .
C46 C 0.6934(3) 0.7583(3) 0.1479(2) 0.0148(13) Uani 1 1 d . . . . .
C47 C 0.6328(3) 0.6818(4) 0.3015(2) 0.0214(15) Uani 1 1 d . . . . .
C48 C 0.6576(4) 0.5997(4) 0.3195(3) 0.0295(17) Uani 1 1 d . . . . .
H48A H 0.643014 0.560701 0.291541 0.044 Uiso 1 1 calc GR . . . .
H48B H 0.642825 0.585427 0.354225 0.044 Uiso 1 1 calc GR . . . .
H48C H 0.702581 0.600745 0.324257 0.044 Uiso 1 1 calc GR . . . .
C49 C 0.5625(3) 0.6813(5) 0.2942(3) 0.0354(18) Uani 1 1 d . . . . .
H49A H 0.547179 0.733163 0.281335 0.053 Uiso 1 1 calc GR . . . .
H49B H 0.547690 0.669360 0.329304 0.053 Uiso 1 1 calc GR . . . .
H49C H 0.547537 0.640921 0.267331 0.053 Uiso 1 1 calc GR . . . .
C50 C 0.6547(4) 0.7388(4) 0.3478(3) 0.037(2) Uani 1 1 d . . . . .
H50A H 0.699678 0.740594 0.352761 0.056 Uiso 1 1 calc GR . . . .
H50B H 0.639904 0.720842 0.381679 0.056 Uiso 1 1 calc GR . . . .
H50C H 0.638434 0.791704 0.338571 0.056 Uiso 1 1 calc GR . . . .
C51 C 0.7394(3) 0.8871(4) 0.1915(3) 0.0201(14) Uani 1 1 d . . . . .
C52 C 0.7493(3) 0.9257(4) 0.2490(2) 0.0221(15) Uani 1 1 d . . . . .
H52A H 0.709401 0.934253 0.262248 0.033 Uiso 1 1 calc GR . . . .
H52B H 0.770339 0.976378 0.246792 0.033 Uiso 1 1 calc GR . . . .
H52C H 0.774398 0.890697 0.274364 0.033 Uiso 1 1 calc GR . . . .
C53 C 0.8032(3) 0.8761(4) 0.1729(3) 0.0293(16) Uani 1 1 d . . . . .
H53A H 0.826131 0.836332 0.195954 0.044 Uiso 1 1 calc GR . . . .
H53B H 0.825461 0.926380 0.176233 0.044 Uiso 1 1 calc GR . . . .
H53C H 0.798698 0.858659 0.134722 0.044 Uiso 1 1 calc GR . . . .
C54 C 0.6998(3) 0.9429(4) 0.1537(3) 0.0247(15) Uani 1 1 d . . . . .
H54A H 0.694223 0.921075 0.116552 0.037 Uiso 1 1 calc GR . . . .
H54B H 0.720044 0.994470 0.153280 0.037 Uiso 1 1 calc GR . . . .
H54C H 0.659586 0.949210 0.166787 0.037 Uiso 1 1 calc GR . . . .
C55 C 0.6585(3) 0.6992(4) 0.0120(2) 0.0195(14) Uani 1 1 d . . . . .
C56 C 0.6556(3) 0.6312(4) -0.0202(3) 0.0234(15) Uani 1 1 d . . . . .
H56 H 0.689890 0.596671 -0.018915 0.028 Uiso 1 1 calc R . . . .
C57 C 0.5520(3) 0.6638(4) -0.0557(3) 0.0308(17) Uani 1 1 d . . . . .
H57 H 0.515693 0.652160 -0.079387 0.037 Uiso 1 1 calc R . . . .
C58 C 0.6018(4) 0.6148(4) -0.0540(3) 0.0336(18) Uani 1 1 d . . . . .
H58 H 0.599550 0.568903 -0.076326 0.040 Uiso 1 1 calc R . . . .
C59 C 0.5547(3) 0.7307(5) -0.0226(3) 0.0335(18) Uani 1 1 d . . . . .
H59 H 0.519917 0.764400 -0.023401 0.040 Uiso 1 1 calc R . . . .
C60 C 0.6084(3) 0.7482(4) 0.0117(3) 0.0264(16) Uani 1 1 d . . . . .
H60 H 0.610407 0.793465 0.034643 0.032 Uiso 1 1 calc R . . . .
C61 C 0.7684(3) 0.7924(4) 0.0109(2) 0.0187(14) Uani 1 1 d . . . . .
C62 C 0.8233(3) 0.7707(5) -0.0075(3) 0.0327(18) Uani 1 1 d . . . . .
H62 H 0.841260 0.720901 0.002320 0.039 Uiso 1 1 calc R . . . .
C63 C 0.8518(3) 0.8220(5) -0.0403(3) 0.039(2) Uani 1 1 d . . . . .
H63 H 0.888832 0.806532 -0.053839 0.047 Uiso 1 1 calc R . . . .
C64 C 0.8273(3) 0.8946(5) -0.0534(3) 0.0348(19) Uani 1 1 d . . . . .
H64 H 0.847724 0.929873 -0.075195 0.042 Uiso 1 1 calc R . . . .
C65 C 0.7731(4) 0.9165(4) -0.0351(3) 0.0294(17) Uani 1 1 d . . . . .
H65 H 0.755867 0.966725 -0.044885 0.035 Uiso 1 1 calc R . . . .
C66 C 0.7432(3) 0.8664(4) -0.0026(3) 0.0261(16) Uani 1 1 d . . . . .
H66 H 0.705965 0.882349 0.010362 0.031 Uiso 1 1 calc R . . . .
C67 C 0.6003(3) 0.5050(4) 0.1055(2) 0.0189(14) Uani 1 1 d . . . . .
C68 C 0.5656(3) 0.4800(4) 0.0575(3) 0.0287(16) Uani 1 1 d . . . . .
H68 H 0.523458 0.494255 0.050124 0.034 Uiso 1 1 calc R . . . .
C69 C 0.5929(4) 0.4340(5) 0.0206(3) 0.040(2) Uani 1 1 d . . . . .
H69 H 0.569075 0.415825 -0.011685 0.048 Uiso 1 1 calc R . . . .
C70 C 0.6537(4) 0.4146(4) 0.0302(3) 0.041(2) Uani 1 1 d . . . . .
H70 H 0.671792 0.383184 0.004454 0.049 Uiso 1 1 calc R . . . .
C71 C 0.6894(4) 0.4407(4) 0.0773(3) 0.0384(19) Uani 1 1 d . . . . .
H71 H 0.731829 0.427598 0.083673 0.046 Uiso 1 1 calc R . . . .
C72 C 0.6624(3) 0.4862(4) 0.1152(3) 0.0267(16) Uani 1 1 d . . . . .
H72 H 0.686292 0.504209 0.147592 0.032 Uiso 1 1 calc R . . . .
C73 C 0.5244(3) 0.4860(4) 0.1917(2) 0.0174(14) Uani 1 1 d . . . . .
C74 C 0.4616(3) 0.4845(4) 0.1901(3) 0.0210(14) Uani 1 1 d . . . . .
H74 H 0.437266 0.523372 0.169763 0.025 Uiso 1 1 calc R . . . .
C75 C 0.4337(3) 0.4268(4) 0.2178(3) 0.0295(17) Uani 1 1 d . . . . .
H75 H 0.390194 0.425226 0.215688 0.035 Uiso 1 1 calc R . . . .
C76 C 0.4682(3) 0.3715(4) 0.2485(3) 0.0282(16) Uani 1 1 d . . . . .
H76 H 0.448541 0.332731 0.268315 0.034 Uiso 1 1 calc R . . . .
C77 C 0.5315(3) 0.3722(4) 0.2506(3) 0.0324(18) Uani 1 1 d . . . . .
H77 H 0.555621 0.334504 0.272231 0.039 Uiso 1 1 calc R . . . .
C78 C 0.5597(3) 0.4284(4) 0.2211(3) 0.0330(18) Uani 1 1 d . . . . .
H78 H 0.602968 0.427568 0.220897 0.040 Uiso 1 1 calc R . . . .
O5 O 0.6602(5) 0.2593(6) 0.2058(5) 0.124(4) Uani 1 1 d . . . . .
C85 C 0.6016(6) 0.1485(8) 0.2041(6) 0.104(5) Uani 1 1 d . . . . .
H85A H 0.568545 0.167128 0.225056 0.125 Uiso 1 1 calc R . . . .
H85B H 0.601488 0.090086 0.204213 0.125 Uiso 1 1 calc R . . . .
C86 C 0.6618(6) 0.1783(8) 0.2295(7) 0.117(6) Uani 1 1 d . . . . .
H86A H 0.696272 0.146813 0.218494 0.141 Uiso 1 1 calc R . . . .
H86B H 0.664313 0.179444 0.269938 0.141 Uiso 1 1 calc R . . . .
C88 C 0.5900(6) 0.1801(9) 0.1435(7) 0.118(6) Uani 1 1 d . . . . .
H88A H 0.603627 0.140883 0.117697 0.142 Uiso 1 1 calc R . . . .
H88B H 0.545916 0.191526 0.133002 0.142 Uiso 1 1 calc R . . . .
C87 C 0.6267(10) 0.2524(9) 0.1436(9) 0.170(10) Uani 1 1 d . . . . .
H87A H 0.600076 0.298802 0.133918 0.205 Uiso 1 1 calc R . . . .
H87B H 0.657352 0.248384 0.117339 0.205 Uiso 1 1 calc R . . . .
C5 C 0.4823(5) 0.5201(8) 0.3943(8) 0.144(8) Uani 1 1 d . . . . .
H5A H 0.439045 0.522310 0.402045 0.172 Uiso 1 1 calc R . . . .
H5B H 0.484039 0.539043 0.356483 0.172 Uiso 1 1 calc R . . . .
C79 C 0.5044(5) 0.4423(7) 0.3999(6) 0.090(4) Uani 1 1 d . . . . .
H79A H 0.501647 0.415502 0.363931 0.108 Uiso 1 1 calc R . . . .
H79B H 0.481121 0.411334 0.424549 0.108 Uiso 1 1 calc R . . . .
C80 C 0.5679(5) 0.4519(6) 0.4232(5) 0.073(3) Uani 1 1 d . . . . .
H80A H 0.578763 0.411959 0.452045 0.087 Uiso 1 1 calc R . . . .
H80B H 0.595472 0.444922 0.394510 0.087 Uiso 1 1 calc R . . . .
O6 O 0.5748(3) 0.5284(4) 0.4455(3) 0.073(2) Uani 1 1 d . . . . .
C82 C 0.5211(5) 0.5703(6) 0.4334(4) 0.060(3) Uani 1 1 d . . . . .
H82A H 0.529163 0.621901 0.416733 0.072 Uiso 1 1 calc R . . . .
H82B H 0.501100 0.579618 0.466781 0.072 Uiso 1 1 calc R . . . .

loop_
_atom_site_aniso_label
_atom_site_aniso_U_11
_atom_site_aniso_U_22
_atom_site_aniso_U_33
_atom_site_aniso_U_23
_atom_site_aniso_U_13
_atom_site_aniso_U_12
Au1 0.01747(13) 0.01780(13) 0.02256(13) -0.00326(10) 0.00001(10) -0.00158(10)
Au2 0.02336(14) 0.02158(14) 0.01955(13) -0.00466(10) 0.00281(10) -0.00109(11)
Cl4 0.0285(10) 0.0235(9) 0.0358(10) -0.0041(7) 0.0000(8) -0.0116(7)
Cl3 0.0361(11) 0.0328(10) 0.0400(10) -0.0145(8) 0.0044(8) -0.0125(8)
P1 0.0157(9) 0.0154(8) 0.0177(8) -0.0042(7) -0.0004(7) 0.0007(7)
P2 0.0155(8) 0.0143(8) 0.0121(7) -0.0021(6) 0.0016(6) 0.0013(6)
O1 0.017(2) 0.021(2) 0.015(2) -0.0031(18) -0.0006(18) 0.0057(18)
O2 0.019(2) 0.016(2) 0.012(2) -0.0001(17) 0.0012(17) 0.0030(18)
C3 0.016(3) 0.022(4) 0.014(3) 0.003(3) 0.001(3) 0.000(3)
C4 0.010(3) 0.014(3) 0.022(3) -0.005(3) 0.003(2) 0.002(2)
C1 0.015(3) 0.021(3) 0.009(3) -0.003(2) 0.002(2) -0.008(3)
C6 0.016(3) 0.017(3) 0.016(3) 0.005(3) 0.003(3) -0.004(3)
C7 0.009(3) 0.019(3) 0.019(3) 0.002(3) -0.001(2) -0.004(3)
C8 0.007(3) 0.018(3) 0.016(3) -0.007(3) 0.002(2) -0.003(2)
C9 0.021(3) 0.022(4) 0.013(3) 0.005(3) 0.005(3) 0.004(3)
C10 0.023(4) 0.030(4) 0.031(4) 0.012(3) 0.007(3) 0.010(3)
C11 0.034(4) 0.019(4) 0.027(4) -0.003(3) -0.003(3) 0.005(3)
C12 0.023(4) 0.021(4) 0.018(3) 0.007(3) -0.002(3) 0.006(3)
C13 0.045(5) 0.020(4) 0.016(3) -0.001(3) 0.006(3) -0.006(3)
C14 0.055(5) 0.028(4) 0.016(3) -0.002(3) -0.008(3) -0.014(4)
C15 0.053(5) 0.024(4) 0.025(4) -0.003(3) 0.016(4) -0.007(4)
C16 0.066(6) 0.023(4) 0.018(4) -0.001(3) 0.001(4) -0.004(4)
C17 0.019(4) 0.016(3) 0.027(4) -0.002(3) 0.003(3) 0.006(3)
C18 0.038(5) 0.068(6) 0.040(5) 0.021(4) -0.016(4) -0.020(4)
C19 0.026(5) 0.083(8) 0.081(8) 0.042(6) -0.001(5) -0.015(5)
C20 0.069(7) 0.033(5) 0.063(6) 0.018(4) 0.044(5) 0.027(5)
C21 0.136(10) 0.021(4) 0.028(4) -0.009(4) 0.029(5) -0.007(5)
C22 0.085(7) 0.022(4) 0.018(4) -0.009(3) 0.009(4) -0.019(4)
C23 0.021(4) 0.022(4) 0.020(3) -0.006(3) 0.001(3) 0.002(3)
C24 0.030(5) 0.064(6) 0.072(6) -0.050(5) -0.005(4) 0.009(4)
C25 0.036(5) 0.075(7) 0.066(6) -0.054(5) -0.012(4) 0.012(5)
C26 0.040(5) 0.038(5) 0.044(5) -0.022(4) 0.012(4) 0.008(4)
C27 0.024(4) 0.033(4) 0.041(4) 0.000(4) 0.009(3) 0.001(3)
C28 0.030(4) 0.020(4) 0.031(4) -0.004(3) 0.000(3) 0.002(3)
C29 0.022(4) 0.020(3) 0.014(3) -0.004(3) 0.001(3) 0.006(3)
C30 0.031(4) 0.027(4) 0.021(3) 0.002(3) 0.005(3) 0.006(3)
C31 0.037(4) 0.033(4) 0.022(4) 0.005(3) 0.000(3) 0.013(3)
C32 0.024(4) 0.039(5) 0.029(4) -0.005(3) -0.005(3) 0.011(3)
C33 0.012(4) 0.051(5) 0.034(4) -0.008(4) 0.002(3) -0.001(3)
C34 0.020(4) 0.028(4) 0.019(3) -0.002(3) -0.001(3) -0.001(3)
C35 0.019(3) 0.020(3) 0.010(3) -0.001(2) 0.002(2) 0.000(3)
C36 0.025(4) 0.016(3) 0.027(4) -0.008(3) 0.008(3) -0.003(3)
C37 0.024(4) 0.035(4) 0.033(4) -0.013(3) 0.011(3) 0.005(3)
C38 0.034(4) 0.037(4) 0.020(4) -0.008(3) 0.003(3) 0.008(3)
C39 0.038(4) 0.020(4) 0.011(3) -0.002(3) -0.003(3) 0.002(3)
C40 0.022(4) 0.021(4) 0.016(3) 0.003(3) -0.003(3) 0.003(3)
Au3 0.02728(15) 0.02278(14) 0.01883(13) 0.00270(11) -0.00003(11) 0.00138(11)
Au4 0.02322(14) 0.01813(13) 0.01994(13) -0.00116(10) -0.00441(10) 0.00266(11)
Cl1 0.0446(12) 0.0337(11) 0.0564(13) 0.0067(10) -0.0194(10) 0.0106(9)
Cl2 0.0406(11) 0.0248(9) 0.0347(10) -0.0021(8) -0.0108(8) 0.0151(8)
P3 0.0240(9) 0.0139(8) 0.0100(7) -0.0002(6) 0.0041(7) -0.0015(7)
P4 0.0166(8) 0.0147(8) 0.0137(8) -0.0003(6) -0.0015(6) -0.0017(7)
O4 0.033(3) 0.015(2) 0.012(2) -0.0031(17) 0.0086(19) -0.0036(19)
O3 0.015(2) 0.016(2) 0.015(2) 0.0013(17) -0.0016(17) -0.0056(18)
C41 0.022(3) 0.019(3) 0.009(3) -0.003(2) -0.003(3) -0.002(3)
C42 0.012(3) 0.013(3) 0.017(3) 0.004(2) 0.001(2) -0.002(2)
C43 0.018(3) 0.012(3) 0.013(3) 0.000(2) 0.002(2) 0.007(2)
C44 0.013(3) 0.013(3) 0.013(3) -0.002(2) 0.001(2) 0.003(2)
C45 0.012(3) 0.012(3) 0.016(3) -0.002(2) 0.002(2) 0.005(2)
C46 0.018(3) 0.014(3) 0.013(3) 0.001(2) 0.005(2) 0.001(3)
C47 0.036(4) 0.012(3) 0.016(3) -0.003(3) 0.004(3) -0.001(3)
C48 0.052(5) 0.020(4) 0.016(3) 0.000(3) 0.001(3) 0.005(3)
C49 0.038(5) 0.037(5) 0.036(4) 0.008(3) 0.023(4) 0.006(4)
C50 0.067(6) 0.031(4) 0.015(3) -0.005(3) 0.013(4) 0.001(4)
C51 0.023(4) 0.017(3) 0.019(3) 0.000(3) -0.001(3) 0.001(3)
C52 0.027(4) 0.022(4) 0.018(3) -0.004(3) 0.004(3) -0.007(3)
C53 0.020(4) 0.037(4) 0.033(4) -0.012(3) 0.010(3) -0.006(3)
C54 0.034(4) 0.016(4) 0.024(4) -0.002(3) 0.004(3) -0.002(3)
C55 0.032(4) 0.016(3) 0.011(3) 0.003(3) 0.007(3) -0.006(3)
C56 0.027(4) 0.022(4) 0.021(3) 0.000(3) 0.002(3) -0.009(3)
C57 0.032(4) 0.033(4) 0.026(4) 0.004(3) -0.004(3) -0.011(3)
C58 0.047(5) 0.030(4) 0.023(4) -0.001(3) 0.002(3) -0.011(4)
C59 0.028(4) 0.039(5) 0.034(4) 0.003(4) 0.004(3) 0.000(3)
C60 0.031(4) 0.026(4) 0.021(4) -0.002(3) 0.001(3) 0.002(3)
C61 0.023(4) 0.024(4) 0.010(3) -0.004(3) 0.003(3) -0.003(3)
C62 0.028(4) 0.040(5) 0.030(4) 0.015(3) 0.003(3) 0.011(3)
C63 0.024(4) 0.056(5) 0.040(4) 0.028(4) 0.014(3) 0.007(4)
C64 0.028(4) 0.048(5) 0.027(4) 0.018(4) 0.000(3) -0.012(4)
C65 0.046(5) 0.021(4) 0.021(4) 0.005(3) 0.003(3) -0.007(3)
C66 0.039(4) 0.017(4) 0.024(4) 0.000(3) 0.009(3) 0.003(3)
C67 0.028(4) 0.014(3) 0.016(3) 0.005(3) 0.008(3) 0.002(3)
C68 0.035(4) 0.026(4) 0.024(4) 0.001(3) 0.002(3) -0.005(3)
C69 0.058(6) 0.041(5) 0.022(4) -0.011(3) 0.006(4) -0.011(4)
C70 0.068(6) 0.020(4) 0.042(5) -0.009(3) 0.035(4) -0.002(4)
C71 0.040(5) 0.030(4) 0.049(5) -0.007(4) 0.020(4) 0.001(4)
C72 0.026(4) 0.024(4) 0.030(4) -0.001(3) 0.004(3) 0.001(3)
C73 0.018(3) 0.017(3) 0.018(3) -0.004(3) 0.005(3) 0.000(3)
C74 0.016(3) 0.025(4) 0.021(3) 0.000(3) 0.000(3) -0.001(3)
C75 0.022(4) 0.031(4) 0.036(4) -0.004(3) 0.007(3) -0.003(3)
C76 0.029(4) 0.027(4) 0.030(4) 0.001(3) 0.008(3) -0.009(3)
C77 0.031(4) 0.033(4) 0.032(4) 0.021(3) 0.001(3) 0.000(3)
C78 0.018(4) 0.039(5) 0.042(4) 0.013(4) 0.001(3) -0.006(3)
O5 0.130(9) 0.109(8) 0.131(9) -0.012(7) 0.001(7) -0.028(7)
C85 0.099(10) 0.074(9) 0.151(14) -0.051(9) 0.066(10) -0.042(8)
C86 0.057(8) 0.080(10) 0.216(18) 0.058(11) 0.020(9) -0.011(7)
C88 0.090(10) 0.135(14) 0.143(14) -0.028(11) 0.074(10) -0.051(10)
C87 0.22(2) 0.093(12) 0.22(2) -0.084(14) 0.128(19) -0.058(13)
C5 0.047(7) 0.076(9) 0.29(2) -0.084(12) -0.061(10) 0.011(6)
C79 0.077(8) 0.072(8) 0.118(10) -0.051(8) 0.004(7) -0.013(7)
C80 0.059(7) 0.051(6) 0.103(9) -0.017(6) -0.010(6) 0.005(5)
O6 0.049(4) 0.051(4) 0.113(6) -0.032(4) -0.018(4) -0.007(3)
C82 0.066(7) 0.050(6) 0.070(7) -0.021(5) 0.034(5) -0.002(5)

loop_
_atom_type_symbol
_atom_type_description
_atom_type_scat_dispersion_real
_atom_type_scat_dispersion_imag
_atom_type_scat_source
C C 0.0033 0.0016 'International Tables Vol C Tables 4.2.6.8 and 6.1.1.4'
H H 0.0000 0.0000 'International Tables Vol C Tables 4.2.6.8 and 6.1.1.4'
Au Au -2.0133 8.8022 'International Tables Vol C Tables 4.2.6.8 and 6.1.1.4'
Cl Cl 0.1484 0.1585 'International Tables Vol C Tables 4.2.6.8 and 6.1.1.4'
O O 0.0106 0.0060 'International Tables Vol C Tables 4.2.6.8 and 6.1.1.4'
P P 0.1023 0.0942 'International Tables Vol C Tables 4.2.6.8 and 6.1.1.4'

loop_
_geom_angle_atom_site_label_1
_geom_angle_atom_site_label_2
_geom_angle_atom_site_label_3
_geom_angle
_geom_angle_site_symmetry_1
_geom_angle_site_symmetry_3
_geom_angle_publ_flag
P1 Au1 Cl4 177.51(6) . . ?
P2 Au2 Cl3 177.53(7) . . ?
O1 P1 Au1 114.01(17) . . ?
O1 P1 C17 105.0(3) . . ?
O1 P1 C23 98.9(3) . . ?
C17 P1 Au1 112.1(2) . . ?
C23 P1 Au1 117.3(2) . . ?
C23 P1 C17 108.1(3) . . ?
O2 P2 Au2 113.53(16) . . ?
O2 P2 C29 103.2(3) . . ?
O2 P2 C35 100.5(3) . . ?
C29 P2 Au2 117.2(2) . . ?
C29 P2 C35 105.8(3) . . ?
C35 P2 Au2 114.7(2) . . ?
C4 O1 P1 123.4(4) . . ?
C8 O2 P2 123.3(4) . . ?
C4 C3 C8 119.4(6) . . ?
C3 C4 O1 119.1(5) . . ?
C3 C4 C1 121.6(6) . . ?
C1 C4 O1 119.3(5) . . ?
C4 C1 C6 115.4(5) . . ?
C4 C1 C13 122.9(6) . . ?
C6 C1 C13 121.7(5) . . ?
C7 C6 C1 125.9(6) . . ?
C6 C7 C8 115.6(6) . . ?
C6 C7 C9 122.1(5) . . ?
C8 C7 C9 122.2(5) . . ?
C3 C8 O2 118.2(5) . . ?
C7 C8 O2 119.8(5) . . ?
C7 C8 C3 122.0(5) . . ?
C7 C9 C10 110.7(5) . . ?
C7 C9 C12 111.1(5) . . ?
C11 C9 C7 110.6(5) . . ?
C11 C9 C10 109.4(5) . . ?
C11 C9 C12 108.3(5) . . ?
C12 C9 C10 106.6(5) . . ?
C14 C13 C1 109.4(5) . . ?
C15 C13 C1 110.0(5) . . ?
C15 C13 C14 110.1(6) . . ?
C15 C13 C16 108.1(6) . . ?
C16 C13 C1 111.6(6) . . ?
C16 C13 C14 107.5(6) . . ?
C18 C17 P1 120.5(5) . . ?
C18 C17 C22 118.1(7) . . ?
C22 C17 P1 121.3(5) . . ?
C17 C18 C19 120.6(8) . . ?
C20 C19 C18 120.6(9) . . ?
C19 C20 C21 119.5(8) . . ?
C20 C21 C22 120.2(8) . . ?
C17 C22 C21 120.8(8) . . ?
C24 C23 P1 123.1(5) . . ?
C24 C23 C28 118.8(6) . . ?
C28 C23 P1 118.1(5) . . ?
C23 C24 C25 120.6(8) . . ?
C26 C25 C24 119.8(7) . . ?
C25 C26 C27 120.2(7) . . ?
C26 C27 C28 120.0(7) . . ?
C27 C28 C23 120.6(7) . . ?
C30 C29 P2 119.5(5) . . ?
C34 C29 P2 121.2(5) . . ?
C34 C29 C30 119.4(6) . . ?
C31 C30 C29 120.5(7) . . ?
C30 C31 C32 120.0(7) . . ?
C31 C32 C33 120.6(6) . . ?
C32 C33 C34 119.4(7) . . ?
C29 C34 C33 120.1(6) . . ?
C36 C35 P2 119.1(5) . . ?
C36 C35 C40 119.9(6) . . ?
C40 C35 P2 120.8(5) . . ?
C37 C36 C35 120.3(6) . . ?
C36 C37 C38 120.4(7) . . ?
C37 C38 C39 120.0(6) . . ?
C38 C39 C40 120.2(6) . . ?
C39 C40 C35 119.2(6) . . ?
P3 Au3 Cl1 177.94(7) . . ?
P4 Au4 Cl2 179.46(7) . . ?
O4 P3 Au3 116.22(17) . . ?
O4 P3 C55 103.8(3) . . ?
O4 P3 C61 99.3(3) . . ?
C55 P3 Au3 115.0(2) . . ?
C61 P3 Au3 114.9(2) . . ?
C61 P3 C55 105.8(3) . . ?
O3 P4 Au4 114.17(17) . . ?
O3 P4 C67 105.4(3) . . ?
O3 P4 C73 100.0(2) . . ?
C67 P4 Au4 114.4(2) . . ?
C67 P4 C73 105.4(3) . . ?
C73 P4 Au4 115.9(2) . . ?
C46 O4 P3 122.3(4) . . ?
C42 O3 P4 122.8(4) . . ?
C46 C41 C42 120.0(5) . . ?
C41 C42 O3 118.8(5) . . ?
C41 C42 C43 121.9(6) . . ?
C43 C42 O3 119.3(5) . . ?
C42 C43 C47 122.8(5) . . ?
C44 C43 C42 115.5(5) . . ?
C44 C43 C47 121.6(5) . . ?
C43 C44 C45 125.4(5) . . ?
C44 C45 C51 122.1(5) . . ?
C46 C45 C44 115.2(5) . . ?
C46 C45 C51 122.7(5) . . ?
C41 C46 O4 120.0(5) . . ?
C41 C46 C45 122.0(5) . . ?
C45 C46 O4 117.9(5) . . ?
C48 C47 C43 110.8(5) . . ?
C49 C47 C43 109.2(5) . . ?
C49 C47 C48 110.1(6) . . ?
C50 C47 C43 111.6(5) . . ?
C50 C47 C48 106.8(5) . . ?
C50 C47 C49 108.2(6) . . ?
C45 C51 C52 110.8(5) . . ?
C53 C51 C45 110.1(5) . . ?
C53 C51 C52 106.9(5) . . ?
C54 C51 C45 110.0(5) . . ?
C54 C51 C52 107.7(5) . . ?
C54 C51 C53 111.4(6) . . ?
C56 C55 P3 118.5(5) . . ?
C60 C55 P3 120.6(5) . . ?
C60 C55 C56 120.9(6) . . ?
C58 C56 C55 119.0(7) . . ?
C58 C57 C59 120.0(7) . . ?
C57 C58 C56 120.9(7) . . ?
C57 C59 C60 119.9(7) . . ?
C55 C60 C59 119.3(7) . . ?
C62 C61 P3 119.1(5) . . ?
C62 C61 C66 119.7(6) . . ?
C66 C61 P3 121.2(5) . . ?
C61 C62 C63 119.7(7) . . ?
C64 C63 C62 120.7(7) . . ?
C63 C64 C65 119.9(7) . . ?
C64 C65 C66 120.9(7) . . ?
C65 C66 C61 119.1(7) . . ?
C68 C67 P4 117.6(5) . . ?
C72 C67 P4 122.4(5) . . ?
C72 C67 C68 120.1(6) . . ?
C69 C68 C67 119.4(7) . . ?
C70 C69 C68 120.9(7) . . ?
C69 C70 C71 120.4(7) . . ?
C70 C71 C72 119.4(7) . . ?
C67 C72 C71 119.8(7) . . ?
C74 C73 P4 120.5(5) . . ?
C74 C73 C78 119.6(6) . . ?
C78 C73 P4 119.8(5) . . ?
C73 C74 C75 120.1(6) . . ?
C76 C75 C74 120.8(7) . . ?
C75 C76 C77 119.8(7) . . ?
C76 C77 C78 119.7(7) . . ?
C77 C78 C73 120.0(7) . . ?
C86 O5 C87 106.9(11) . . ?
C86 C85 C88 108.6(11) . . ?
C85 C86 O5 99.8(11) . . ?
C87 C88 C85 104.9(14) . . ?
C88 C87 O5 104.3(15) . . ?
C79 C5 C82 108.1(11) . . ?
C5 C79 C80 103.7(9) . . ?
O6 C80 C79 108.1(9) . . ?
C82 O6 C80 110.0(7) . . ?
O6 C82 C5 104.8(8) . . ?

loop_
_geom_bond_atom_site_label_1
_geom_bond_atom_site_label_2
_geom_bond_distance
_geom_bond_site_symmetry_2
_geom_bond_publ_flag
Au1 Cl4 2.2800(17) . ?
Au1 P1 2.2140(17) . ?
Au2 Cl3 2.2840(18) . ?
Au2 P2 2.2210(17) . ?
P1 O1 1.632(4) . ?
P1 C17 1.807(7) . ?
P1 C23 1.794(6) . ?
P2 O2 1.627(4) . ?
P2 C29 1.798(6) . ?
P2 C35 1.803(6) . ?
O1 C4 1.398(7) . ?
O2 C8 1.403(7) . ?
C3 C4 1.391(8) . ?
C3 C8 1.396(9) . ?
C4 C1 1.396(8) . ?
C1 C6 1.400(9) . ?
C1 C13 1.549(8) . ?
C6 C7 1.384(8) . ?
C7 C8 1.387(8) . ?
C7 C9 1.531(9) . ?
C9 C10 1.558(9) . ?
C9 C11 1.529(9) . ?
C9 C12 1.542(8) . ?
C13 C14 1.535(9) . ?
C13 C15 1.528(10) . ?
C13 C16 1.529(10) . ?
C17 C18 1.379(10) . ?
C17 C22 1.379(9) . ?
C18 C19 1.384(12) . ?
C19 C20 1.363(13) . ?
C20 C21 1.365(13) . ?
C21 C22 1.388(11) . ?
C23 C24 1.381(10) . ?
C23 C28 1.383(9) . ?
C24 C25 1.383(11) . ?
C25 C26 1.371(11) . ?
C26 C27 1.374(10) . ?
C27 C28 1.377(10) . ?
C29 C30 1.395(9) . ?
C29 C34 1.386(9) . ?
C30 C31 1.376(10) . ?
C31 C32 1.381(11) . ?
C32 C33 1.383(10) . ?
C33 C34 1.403(9) . ?
C35 C36 1.391(9) . ?
C35 C40 1.399(9) . ?
C36 C37 1.374(9) . ?
C37 C38 1.385(10) . ?
C38 C39 1.389(10) . ?
C39 C40 1.397(9) . ?
Au3 Cl1 2.293(2) . ?
Au3 P3 2.2182(17) . ?
Au4 Cl2 2.2795(18) . ?
Au4 P4 2.2170(17) . ?
P3 O4 1.631(4) . ?
P3 C55 1.809(7) . ?
P3 C61 1.805(6) . ?
P4 O3 1.625(4) . ?
P4 C67 1.801(6) . ?
P4 C73 1.805(6) . ?
O4 C46 1.402(7) . ?
O3 C42 1.407(7) . ?
C41 C42 1.382(8) . ?
C41 C46 1.378(9) . ?
C42 C43 1.397(8) . ?
C43 C44 1.388(8) . ?
C43 C47 1.547(8) . ?
C44 C45 1.407(8) . ?
C45 C46 1.395(8) . ?
C45 C51 1.547(9) . ?
C47 C48 1.538(9) . ?
C47 C49 1.531(10) . ?
C47 C50 1.527(9) . ?
C51 C52 1.552(8) . ?
C51 C53 1.535(9) . ?
C51 C54 1.524(9) . ?
C55 C56 1.394(9) . ?
C55 C60 1.377(9) . ?
C56 C58 1.388(10) . ?
C57 C58 1.367(11) . ?
C57 C59 1.393(10) . ?
C59 C60 1.398(10) . ?
C61 C62 1.386(10) . ?
C61 C66 1.395(9) . ?
C62 C63 1.387(10) . ?
C63 C64 1.364(11) . ?
C64 C65 1.372(10) . ?
C65 C66 1.385(9) . ?
C67 C68 1.392(9) . ?
C67 C72 1.390(9) . ?
C68 C69 1.386(10) . ?
C69 C70 1.365(12) . ?
C70 C71 1.391(11) . ?
C71 C72 1.398(10) . ?
C73 C74 1.373(9) . ?
C73 C78 1.393(9) . ?
C74 C75 1.378(9) . ?
C75 C76 1.372(10) . ?
C76 C77 1.384(10) . ?
C77 C78 1.387(10) . ?
O5 C86 1.490(15) . ?
O5 C87 1.62(2) . ?
C85 C86 1.480(17) . ?
C85 C88 1.58(2) . ?
C88 C87 1.465(18) . ?
C5 C79 1.407(16) . ?
C5 C82 1.476(14) . ?
C79 C80 1.449(14) . ?
C80 O6 1.409(11) . ?
O6 C82 1.375(11) . ?

loop_
_geom_torsion_atom_site_label_1
_geom_torsion_atom_site_label_2
_geom_torsion_atom_site_label_3
_geom_torsion_atom_site_label_4
_geom_torsion
_geom_torsion_site_symmetry_1
_geom_torsion_site_symmetry_2
_geom_torsion_site_symmetry_3
_geom_torsion_site_symmetry_4
_geom_torsion_publ_flag
Au1 P1 O1 C4 -37.4(5) . . . . ?
Au1 P1 C17 C18 171.1(6) . . . . ?
Au1 P1 C17 C22 -6.2(7) . . . . ?
Au1 P1 C23 C24 -150.1(7) . . . . ?
Au1 P1 C23 C28 29.9(6) . . . . ?
Au2 P2 O2 C8 -24.2(5) . . . . ?
Au2 P2 C29 C30 -59.8(6) . . . . ?
Au2 P2 C29 C34 119.7(5) . . . . ?
Au2 P2 C35 C36 -12.7(6) . . . . ?
Au2 P2 C35 C40 172.3(4) . . . . ?
P1 O1 C4 C3 -37.2(7) . . . . ?
P1 O1 C4 C1 144.8(5) . . . . ?
P1 C17 C18 C19 -175.5(7) . . . . ?
P1 C17 C22 C21 175.7(7) . . . . ?
P1 C23 C24 C25 -179.5(8) . . . . ?
P1 C23 C28 C27 178.6(6) . . . . ?
P2 O2 C8 C3 -44.2(7) . . . . ?
P2 O2 C8 C7 136.5(5) . . . . ?
P2 C29 C30 C31 -179.4(5) . . . . ?
P2 C29 C34 C33 -179.6(5) . . . . ?
P2 C35 C36 C37 -176.2(5) . . . . ?
P2 C35 C40 C39 175.1(5) . . . . ?
O1 P1 C17 C18 46.8(7) . . . . ?
O1 P1 C17 C22 -130.5(6) . . . . ?
O1 P1 C23 C24 -27.1(8) . . . . ?
O1 P1 C23 C28 152.9(5) . . . . ?
O1 C4 C1 C6 178.4(5) . . . . ?
O1 C4 C1 C13 -3.5(9) . . . . ?
O2 P2 C29 C30 174.6(5) . . . . ?
O2 P2 C29 C34 -5.8(6) . . . . ?
O2 P2 C35 C36 109.4(5) . . . . ?
O2 P2 C35 C40 -65.6(5) . . . . ?
C3 C4 C1 C6 0.4(9) . . . . ?
C3 C4 C1 C13 178.5(6) . . . . ?
C4 C3 C8 O2 -178.4(5) . . . . ?
C4 C3 C8 C7 0.9(9) . . . . ?
C4 C1 C6 C7 -1.5(9) . . . . ?
C4 C1 C13 C14 60.5(8) . . . . ?
C4 C1 C13 C15 -60.5(8) . . . . ?
C4 C1 C13 C16 179.4(6) . . . . ?
C1 C6 C7 C8 2.1(9) . . . . ?
C1 C6 C7 C9 178.5(6) . . . . ?
C6 C1 C13 C14 -121.5(7) . . . . ?
C6 C1 C13 C15 117.4(7) . . . . ?
C6 C1 C13 C16 -2.6(9) . . . . ?
C6 C7 C8 O2 177.5(5) . . . . ?
C6 C7 C8 C3 -1.8(9) . . . . ?
C6 C7 C9 C10 124.0(6) . . . . ?
C6 C7 C9 C11 -114.5(6) . . . . ?
C6 C7 C9 C12 5.8(8) . . . . ?
C8 C3 C4 O1 -178.2(5) . . . . ?
C8 C3 C4 C1 -0.1(9) . . . . ?
C8 C7 C9 C10 -59.9(7) . . . . ?
C8 C7 C9 C11 61.6(7) . . . . ?
C8 C7 C9 C12 -178.1(6) . . . . ?
C9 C7 C8 O2 1.1(8) . . . . ?
C9 C7 C8 C3 -178.1(6) . . . . ?
C13 C1 C6 C7 -179.6(6) . . . . ?
C17 P1 O1 C4 85.7(5) . . . . ?
C17 P1 C23 C24 82.0(8) . . . . ?
C17 P1 C23 C28 -98.0(6) . . . . ?
C17 C18 C19 C20 0.0(15) . . . . ?
C18 C17 C22 C21 -1.7(12) . . . . ?
C18 C19 C20 C21 -2.2(15) . . . . ?
C19 C20 C21 C22 2.4(14) . . . . ?
C20 C21 C22 C17 -0.5(14) . . . . ?
C22 C17 C18 C19 1.9(13) . . . . ?
C23 P1 O1 C4 -162.8(5) . . . . ?
C23 P1 C17 C18 -58.1(7) . . . . ?
C23 P1 C17 C22 124.6(6) . . . . ?
C23 C24 C25 C26 0.1(17) . . . . ?
C24 C23 C28 C27 -1.4(11) . . . . ?
C24 C25 C26 C27 0.2(16) . . . . ?
C25 C26 C27 C28 -1.1(13) . . . . ?
C26 C27 C28 C23 1.7(11) . . . . ?
C28 C23 C24 C25 0.5(14) . . . . ?
C29 P2 O2 C8 103.7(4) . . . . ?
C29 P2 C35 C36 -143.5(5) . . . . ?
C29 P2 C35 C40 41.5(6) . . . . ?
C29 C30 C31 C32 -0.9(11) . . . . ?
C30 C29 C34 C33 0.0(10) . . . . ?
C30 C31 C32 C33 -0.2(11) . . . . ?
C31 C32 C33 C34 1.1(11) . . . . ?
C32 C33 C34 C29 -1.1(11) . . . . ?
C34 C29 C30 C31 1.0(10) . . . . ?
C35 P2 O2 C8 -147.2(4) . . . . ?
C35 P2 C29 C30 69.5(6) . . . . ?
C35 P2 C29 C34 -110.9(6) . . . . ?
C35 C36 C37 C38 1.5(11) . . . . ?
C36 C35 C40 C39 0.2(9) . . . . ?
C36 C37 C38 C39 -0.9(11) . . . . ?
C37 C38 C39 C40 -0.1(10) . . . . ?
C38 C39 C40 C35 0.5(9) . . . . ?
C40 C35 C36 C37 -1.2(10) . . . . ?
Au3 P3 O4 C46 -40.3(5) . . . . ?
Au3 P3 C55 C56 -32.7(5) . . . . ?
Au3 P3 C55 C60 149.9(5) . . . . ?
Au3 P3 C61 C62 12.2(6) . . . . ?
Au3 P3 C61 C66 -167.9(5) . . . . ?
Au4 P4 O3 C42 -33.6(5) . . . . ?
Au4 P4 C67 C68 -47.2(6) . . . . ?
Au4 P4 C67 C72 134.4(5) . . . . ?
Au4 P4 C73 C74 9.6(6) . . . . ?
Au4 P4 C73 C78 -172.9(5) . . . . ?
P3 O4 C46 C41 -32.5(8) . . . . ?
P3 O4 C46 C45 148.3(5) . . . . ?
P3 C55 C56 C58 -175.4(5) . . . . ?
P3 C55 C60 C59 175.3(5) . . . . ?
P3 C61 C62 C63 178.3(6) . . . . ?
P3 C61 C66 C65 -178.7(5) . . . . ?
P4 O3 C42 C41 -44.9(7) . . . . ?
P4 O3 C42 C43 137.8(5) . . . . ?
P4 C67 C68 C69 -176.4(5) . . . . ?
P4 C67 C72 C71 177.1(5) . . . . ?
P4 C73 C74 C75 178.1(5) . . . . ?
P4 C73 C78 C77 179.4(6) . . . . ?
O4 P3 C55 C56 -160.8(5) . . . . ?
O4 P3 C55 C60 21.8(6) . . . . ?
O4 P3 C61 C62 136.9(5) . . . . ?
O4 P3 C61 C66 -43.2(6) . . . . ?
O3 P4 C67 C68 -173.4(5) . . . . ?
O3 P4 C67 C72 8.1(6) . . . . ?
O3 P4 C73 C74 132.8(5) . . . . ?
O3 P4 C73 C78 -49.6(6) . . . . ?
O3 C42 C43 C44 177.3(5) . . . . ?
O3 C42 C43 C47 -5.8(9) . . . . ?
C41 C42 C43 C44 0.1(9) . . . . ?
C41 C42 C43 C47 177.0(6) . . . . ?
C42 C41 C46 O4 -178.7(5) . . . . ?
C42 C41 C46 C45 0.5(9) . . . . ?
C42 C43 C44 C45 0.4(9) . . . . ?
C42 C43 C47 C48 58.5(8) . . . . ?
C42 C43 C47 C49 -63.0(8) . . . . ?
C42 C43 C47 C50 177.4(6) . . . . ?
C43 C44 C45 C46 -0.5(9) . . . . ?
C43 C44 C45 C51 177.6(6) . . . . ?
C44 C43 C47 C48 -124.8(6) . . . . ?
C44 C43 C47 C49 113.7(6) . . . . ?
C44 C43 C47 C50 -5.9(9) . . . . ?
C44 C45 C46 O4 179.2(5) . . . . ?
C44 C45 C46 C41 0.0(9) . . . . ?
C44 C45 C51 C52 3.2(8) . . . . ?
C44 C45 C51 C53 121.2(6) . . . . ?
C44 C45 C51 C54 -115.7(6) . . . . ?
C46 C41 C42 O3 -177.7(5) . . . . ?
C46 C41 C42 C43 -0.5(9) . . . . ?
C46 C45 C51 C52 -178.8(6) . . . . ?
C46 C45 C51 C53 -60.8(7) . . . . ?
C46 C45 C51 C54 62.2(7) . . . . ?
C47 C43 C44 C45 -176.5(6) . . . . ?
C51 C45 C46 O4 1.2(9) . . . . ?
C51 C45 C46 C41 -178.0(6) . . . . ?
C55 P3 O4 C46 87.0(5) . . . . ?
C55 P3 C61 C62 -115.8(6) . . . . ?
C55 P3 C61 C66 64.1(6) . . . . ?
C55 C56 C58 C57 -0.6(10) . . . . ?
C56 C55 C60 C59 -2.1(10) . . . . ?
C57 C59 C60 C55 0.6(11) . . . . ?
C58 C57 C59 C60 0.8(11) . . . . ?
C59 C57 C58 C56 -0.8(11) . . . . ?
C60 C55 C56 C58 2.1(9) . . . . ?
C61 P3 O4 C46 -164.1(5) . . . . ?
C61 P3 C55 C56 95.2(5) . . . . ?
C61 P3 C55 C60 -82.2(6) . . . . ?
C61 C62 C63 C64 1.9(12) . . . . ?
C62 C61 C66 C65 1.2(10) . . . . ?
C62 C63 C64 C65 -1.6(12) . . . . ?
C63 C64 C65 C66 1.1(11) . . . . ?
C64 C65 C66 C61 -0.9(10) . . . . ?
C66 C61 C62 C63 -1.7(11) . . . . ?
C67 P4 O3 C42 92.8(5) . . . . ?
C67 P4 C73 C74 -118.0(5) . . . . ?
C67 P4 C73 C78 59.5(6) . . . . ?
C67 C68 C69 C70 -1.5(11) . . . . ?
C68 C67 C72 C71 -1.3(10) . . . . ?
C68 C69 C70 C71 0.1(12) . . . . ?
C69 C70 C71 C72 0.7(12) . . . . ?
C70 C71 C72 C67 -0.1(11) . . . . ?
C72 C67 C68 C69 2.1(10) . . . . ?
C73 P4 O3 C42 -158.1(4) . . . . ?
C73 P4 C67 C68 81.4(5) . . . . ?
C73 P4 C67 C72 -97.1(6) . . . . ?
C73 C74 C75 C76 1.8(10) . . . . ?
C74 C73 C78 C77 -3.1(11) . . . . ?
C74 C75 C76 C77 -1.7(11) . . . . ?
C75 C76 C77 C78 -0.8(11) . . . . ?
C76 C77 C78 C73 3.2(12) . . . . ?
C78 C73 C74 C75 0.6(10) . . . . ?
C85 C88 C87 O5 1.1(16) . . . . ?
C86 O5 C87 C88 22.8(16) . . . . ?
C86 C85 C88 C87 -25.3(17) . . . . ?
C88 C85 C86 O5 38.5(15) . . . . ?
C87 O5 C86 C85 -37.0(15) . . . . ?
C5 C79 C80 O6 18.0(16) . . . . ?
C79 C5 C82 O6 20.5(17) . . . . ?
C79 C80 O6 C82 -5.5(14) . . . . ?
C80 O6 C82 C5 -8.7(14) . . . . ?
C82 C5 C79 C80 -23.3(18) . . . . ?

loop_
_smtbx_masks_void_nr
_smtbx_masks_void_average_x
_smtbx_masks_void_average_y
_smtbx_masks_void_average_z
_smtbx_masks_void_volume
_smtbx_masks_void_count_electrons
_smtbx_masks_void_content
1 0.125 0.197 0.228 164.9 40.1 ?
2 0.000 0.500 0.500 259.9 37.0 ?
3 -0.125 0.803 0.772 164.9 38.5 ?
4 0.375 0.697 0.272 164.9 39.7 ?
5 0.500 0.000 0.000 259.9 37.0 ?
6 0.625 0.303 0.728 164.9 38.9 ?
